data_4331261
loop_
_publ_author_name
'Steven Stevenson'
'Coralie B. Rose'
'Juliya S. Maslenikova'
'Jimmy R. Villarreal'
'Mary A. Mackey'
'Brandon Q. Mercado'
'Kelly Chen'
'Marilyn M. Olmstead'
'Alan L. Balch'

_publ_section_title
;
 Selective Synthesis, Isolation, and Crystallographic Characterization of
 LaSc2N@Ih-C80
;
_journal_name_full 'Inorganic Chemistry'
_journal_page_first 13096
_journal_page_last 13102
_journal_paper_doi 10.1021/ic300888e
_journal_volume 51
_journal_year 2012
_chemical_formula_sum 'C128 H56 Ag0.06 La N5 Sc2'
_chemical_formula_weight 1899.08
_chemical_name_common LaSc2N@Ih(7)-C80.(H2OEP).2benzene.0.06Ag
_chemical_name_systematic
; 
 ? 
;
_space_group_IT_number 12
_symmetry_cell_setting monoclinic
_symmetry_space_group_name_Hall '-C 2y'
_symmetry_space_group_name_H-M 'C 1 2/m 1'
_atom_sites_solution_hydrogens geom
_atom_sites_solution_primary direct
_atom_sites_solution_secondary difmap
_audit_creation_method SHELXL-97
_cell_angle_alpha 90.00
_cell_angle_beta 94.970(6)
_cell_angle_gamma 90.00
_cell_formula_units_Z 4
_cell_length_a 25.2727(15)
_cell_length_b 15.027(2)
_cell_length_c 19.664(2)
_cell_measurement_reflns_used 9749
_cell_measurement_temperature 100(2)
_cell_measurement_theta_max 35.5
_cell_measurement_theta_min 3.0
_cell_volume 7439.8(13)
_computing_cell_refinement 'SAINT (Bruker, 2008)'
_computing_data_collection 'Apex2 (Bruker, 2008)'
_computing_data_reduction 'SAINT (Bruker, 2008)'
_computing_publication_material 'SHELXL-97 (Sheldrick, 2008)'
_computing_structure_refinement 'SHELXL-97 (Sheldrick, 2008)'
_computing_structure_solution 'SHELXS-97 (Sheldrick, 2008)'
_diffrn_ambient_temperature 100(2)
_diffrn_detector_area_resol_mean 8.3
_diffrn_measured_fraction_theta_full 0.995
_diffrn_measured_fraction_theta_max 0.995
_diffrn_measurement_device_type 'Bruker SMART ApexII'
_diffrn_measurement_method \w
_diffrn_radiation_monochromator silicon
_diffrn_radiation_source 'Beamline 11.3.1 ALS'
_diffrn_radiation_type synchrotron
_diffrn_radiation_wavelength 0.77490
_diffrn_reflns_av_R_equivalents 0.0406
_diffrn_reflns_av_sigmaI/netI 0.0285
_diffrn_reflns_limit_h_max 37
_diffrn_reflns_limit_h_min -37
_diffrn_reflns_limit_k_max 22
_diffrn_reflns_limit_k_min -22
_diffrn_reflns_limit_l_max 29
_diffrn_reflns_limit_l_min -29
_diffrn_reflns_number 70462
_diffrn_reflns_theta_full 35.58
_diffrn_reflns_theta_max 35.58
_diffrn_reflns_theta_min 2.78
_exptl_absorpt_coefficient_mu 0.844
_exptl_absorpt_correction_T_max 0.9916
_exptl_absorpt_correction_T_min 0.9590
_exptl_absorpt_correction_type multi-scan
_exptl_absorpt_process_details 'SADABS (Sheldrick, 2008)'
_exptl_crystal_colour black
_exptl_crystal_density_diffrn 1.695
_exptl_crystal_description parallelepiped
_exptl_crystal_F_000 3843
_exptl_crystal_size_max 0.05
_exptl_crystal_size_mid 0.02
_exptl_crystal_size_min 0.01
_refine_diff_density_max 2.449
_refine_diff_density_min -2.333
_refine_diff_density_rms 0.162
_refine_ls_extinction_method none
_refine_ls_goodness_of_fit_ref 1.064
_refine_ls_hydrogen_treatment constr
_refine_ls_matrix_type full
_refine_ls_number_parameters 1005
_refine_ls_number_reflns 13554
_refine_ls_number_restraints 480
_refine_ls_restrained_S_all 1.071
_refine_ls_R_factor_all 0.0767
_refine_ls_R_factor_gt 0.0691
_refine_ls_shift/su_max 0.002
_refine_ls_shift/su_mean 0.000
_refine_ls_structure_factor_coef Fsqd
_refine_ls_weighting_details 'calc w=1/[\s^2^(Fo^2^)+(0.1339P)^2^+27.9429P] where P=(Fo^2^+2Fc^2^)/3'
_refine_ls_weighting_scheme calc
_refine_ls_wR_factor_gt 0.2110
_refine_ls_wR_factor_ref 0.2191
_reflns_number_gt 11768
_reflns_number_total 13554
_reflns_threshold_expression >2sigma(I)
_cod_data_source_file ic300888e_si_001_2.cif
_cod_data_source_block kc1
_cod_original_cell_volume 7439.7(14)
_cod_original_sg_symbol_H-M 'C 2/m'
_cod_database_code 4331261

loop_
_symmetry_equiv_pos_as_xyz
'x, y, z'
'-x, y, -z'
'x+1/2, y+1/2, z'
'-x+1/2, y+1/2, -z'
'-x, -y, -z'
'x, -y, z'
'-x+1/2, -y+1/2, -z'
'x+1/2, -y+1/2, z'

loop_
_atom_site_label
_atom_site_type_symbol
_atom_site_fract_x
_atom_site_fract_y
_atom_site_fract_z
_atom_site_U_iso_or_equiv
_atom_site_adp_type
_atom_site_occupancy
_atom_site_symmetry_multiplicity
_atom_site_calc_flag
_atom_site_refinement_flags
_atom_site_disorder_group
La1 La 0.763130(10) 0.5000 0.147713(14) 0.03463(10) Uani 0.9557(9) 2 d SP .
La2 La 0.7398(3) 0.5000 0.1124(4) 0.040 Uiso 0.0443(9) 2 d SP .
Sc1 Sc 0.64903(5) 0.40933(9) 0.22513(6) 0.0269(2) Uani 0.50 1 d P .
Sc2 Sc 0.66364(5) 0.62578(9) 0.22121(6) 0.0272(2) Uani 0.50 1 d P .
N1 N 0.69097(14) 0.5000 0.19941(18) 0.0298(7) Uani 1 2 d S .
C1 C 0.6244(3) 0.3976(5) 0.3449(3) 0.0288(11) Uani 0.50 1 d PU -1
C2 C 0.6112(3) 0.3231(5) 0.2980(4) 0.0304(12) Uani 0.50 1 d PU -1
C3 C 0.5703(3) 0.3553(5) 0.2461(4) 0.0348(13) Uani 0.50 1 d PU -1
C4 C 0.5601(2) 0.4473(4) 0.2631(3) 0.0305(11) Uani 0.50 1 d PU -1
C5 C 0.5916(3) 0.4720(5) 0.3234(3) 0.0278(11) Uani 0.50 1 d PU -1
C6 C 0.6070(3) 0.5617(6) 0.3393(3) 0.0289(11) Uani 0.50 1 d PU -1
C7 C 0.6555(4) 0.5749(6) 0.3781(4) 0.0309(15) Uani 0.50 1 d PU -1
C8 C 0.6894(2) 0.507(2) 0.3970(2) 0.028(3) Uani 0.50 1 d PU -1
C9 C 0.6758(4) 0.4137(6) 0.3788(4) 0.0302(15) Uani 0.50 1 d PU -1
C10 C 0.7176(4) 0.3541(5) 0.3643(3) 0.0297(11) Uani 0.50 1 d PU -1
C11 C 0.7070(3) 0.2859(4) 0.3128(3) 0.0301(11) Uani 0.50 1 d PU -1
C12 C 0.6559(3) 0.2704(4) 0.2787(4) 0.0334(12) Uani 0.50 1 d PU -1
C13 C 0.6560(3) 0.2450(4) 0.2086(4) 0.0325(12) Uani 0.50 1 d PU -1
C14 C 0.6153(3) 0.2767(4) 0.1572(3) 0.0344(12) Uani 0.50 1 d PU -1
C15 C 0.5735(11) 0.3330(19) 0.1707(12) 0.031(4) Uani 0.50 1 d PU -1
C16 C 0.5577(3) 0.4025(5) 0.1243(4) 0.0332(12) Uani 0.50 1 d PU -1
C17 C 0.54217(19) 0.4889(10) 0.1436(3) 0.030(2) Uani 0.50 1 d PU -1
C18 C 0.54521(18) 0.5146(5) 0.2130(3) 0.0285(18) Uani 0.50 1 d PU -1
C19 C 0.5596(2) 0.6050(5) 0.2301(3) 0.0277(10) Uani 0.50 1 d PU -1
C20 C 0.5883(2) 0.6307(5) 0.2922(3) 0.0301(11) Uani 0.50 1 d PU -1
C21 C 0.6169(3) 0.7115(5) 0.2832(4) 0.0293(12) Uani 0.50 1 d PU -1
C22 C 0.6707(3) 0.7197(4) 0.3171(3) 0.0316(12) Uani 0.50 1 d PU -1
C23 C 0.6886(3) 0.6522(4) 0.3651(3) 0.0304(11) Uani 0.50 1 d PU -1
C24 C 0.7416(4) 0.6248(5) 0.3753(3) 0.0286(11) Uani 0.50 1 d PU -1
C25 C 0.7439(3) 0.5315(4) 0.3956(3) 0.0325(12) Uani 0.50 1 d PU -1
C26 C 0.7848(3) 0.4755(4) 0.3764(3) 0.0367(14) Uani 0.50 1 d PU -1
C27 C 0.7701(3) 0.3837(5) 0.3631(3) 0.0333(13) Uani 0.50 1 d PU -1
C28 C 0.7949(3) 0.3361(5) 0.3120(5) 0.0345(14) Uani 0.50 1 d PU -1
C29 C 0.7565(9) 0.273(2) 0.2785(12) 0.036(4) Uani 0.50 1 d PU -1
C30 C 0.7557(3) 0.2544(4) 0.2087(5) 0.0360(13) Uani 0.50 1 d PU -1
C31 C 0.7048(3) 0.2371(4) 0.1749(4) 0.0335(12) Uani 0.50 1 d PU -1
C32 C 0.6946(3) 0.2602(4) 0.1052(4) 0.0362(13) Uani 0.50 1 d PU -1
C33 C 0.6397(4) 0.2864(6) 0.0946(5) 0.0335(18) Uani 0.50 1 d PU -1
C34 C 0.6241(3) 0.3539(5) 0.0455(5) 0.0307(12) Uani 0.50 1 d PU -1
C35 C 0.5820(3) 0.4101(5) 0.0607(3) 0.0351(13) Uani 0.50 1 d PU -1
C36 C 0.5803(2) 0.506(3) 0.0412(3) 0.033(3) Uani 0.50 1 d PU -1
C37 C 0.5554(2) 0.5514(5) 0.0927(3) 0.0323(12) Uani 0.50 1 d PU -1
C38 C 0.5713(2) 0.6393(5) 0.1095(3) 0.0316(12) Uani 0.50 1 d PU -1
C39 C 0.5709(11) 0.6660(19) 0.1818(11) 0.027(3) Uani 0.50 1 d PU -1
C40 C 0.6056(3) 0.7371(4) 0.2110(3) 0.0312(11) Uani 0.50 1 d PU -1
C41 C 0.7963(3) 0.2916(5) 0.1704(4) 0.0380(14) Uani 0.50 1 d PU -1
C42 C 0.7856(4) 0.3085(7) 0.1009(5) 0.0334(10) Uani 0.50 1 d PU -1
C43 C 0.7334(3) 0.3012(5) 0.0673(4) 0.0394(15) Uani 0.50 1 d PU -1
C44 C 0.7164(5) 0.3646(7) 0.0164(4) 0.0400(16) Uani 0.50 1 d PU -1
C45 C 0.6634(4) 0.3898(5) 0.0064(3) 0.0367(14) Uani 0.50 1 d PU -1
C46 C 0.6621(3) 0.4828(5) -0.0133(3) 0.040(2) Uani 0.50 1 d PU -1
C47 C 0.6211(3) 0.5381(5) 0.0058(3) 0.0368(13) Uani 0.50 1 d PU -1
C48 C 0.6354(4) 0.6295(5) 0.0201(4) 0.0320(13) Uani 0.50 1 d PU -1
C49 C 0.6109(3) 0.6776(5) 0.0698(4) 0.0327(12) Uani 0.50 1 d PU -1
C50 C 0.6497(4) 0.7409(6) 0.1028(5) 0.0336(17) Uani 0.50 1 d PU -1
C51 C 0.6483(3) 0.7684(4) 0.1714(4) 0.0306(11) Uani 0.50 1 d PU -1
C52 C 0.6996(3) 0.7810(4) 0.2073(4) 0.0319(12) Uani 0.50 1 d PU -1
C53 C 0.7103(3) 0.7559(4) 0.2786(3) 0.0313(11) Uani 0.50 1 d PU -1
C54 C 0.7648(8) 0.724(2) 0.2885(11) 0.031(3) Uani 0.50 1 d PU -1
C55 C 0.7816(3) 0.6594(5) 0.3376(4) 0.0308(13) Uani 0.50 1 d PU -1
C56 C 0.8245(2) 0.6033(5) 0.3214(4) 0.0385(15) Uani 0.50 1 d PU -1
C57 C 0.8260(2) 0.5134(7) 0.3408(3) 0.036(2) Uani 0.50 1 d PU -1
C58 C 0.8503(2) 0.4646(5) 0.2887(4) 0.0399(14) Uani 0.50 1 d PU -1
C59 C 0.8357(4) 0.3780(7) 0.2723(5) 0.0353(18) Uani 0.50 1 d PU -1
C60 C 0.8353(5) 0.3514(7) 0.2016(6) 0.037(2) Uani 0.50 1 d PU -1
C61 C 0.8532(3) 0.4103(6) 0.1482(5) 0.0413(16) Uani 0.50 1 d PU -1
C62 C 0.8219(3) 0.3853(6) 0.0846(4) 0.0446(17) Uani 0.50 1 d PU -1
C63 C 0.8040(5) 0.4522(10) 0.0361(6) 0.046(3) Uani 0.50 1 d PU -1
C64 C 0.7513(4) 0.4400(6) 0.0032(3) 0.0375(14) Uani 0.50 1 d PU -1
C65 C 0.7159(3) 0.5135(7) -0.0146(3) 0.039(2) Uani 0.50 1 d PU -1
C66 C 0.7302(4) 0.6002(7) 0.0024(4) 0.0388(16) Uani 0.50 1 d PU -1
C67 C 0.6870(3) 0.6590(5) 0.0185(3) 0.0342(13) Uani 0.50 1 d PU -1
C68 C 0.6980(3) 0.7276(5) 0.0703(4) 0.0350(13) Uani 0.50 1 d PU -1
C69 C 0.7471(3) 0.7368(4) 0.1053(4) 0.0384(14) Uani 0.50 1 d PU -1
C70 C 0.7483(3) 0.7651(4) 0.1735(4) 0.0347(13) Uani 0.50 1 d PU -1
C71 C 0.7880(3) 0.7335(4) 0.2247(4) 0.0358(13) Uani 0.50 1 d PU -1
C72 C 0.8293(5) 0.6763(7) 0.2083(7) 0.038(2) Uani 0.50 1 d PU -1
C73 C 0.8473(4) 0.6125(9) 0.2548(6) 0.043(2) Uani 0.50 1 d PU -1
C74 C 0.8644(2) 0.5240(4) 0.2379(4) 0.0369(15) Uani 0.50 1 d PU -1
C75 C 0.8665(2) 0.508(2) 0.1659(4) 0.037(3) Uani 0.50 1 d PU -1
C76 C 0.8502(3) 0.5663(7) 0.1149(5) 0.0444(17) Uani 0.50 1 d PU -1
C77 C 0.8202(5) 0.5436(11) 0.0519(7) 0.047(3) Uani 0.50 1 d PU -1
C78 C 0.7819(3) 0.6137(5) 0.0354(4) 0.0417(16) Uani 0.50 1 d PU -1
C79 C 0.7922(4) 0.6761(7) 0.0893(5) 0.0334(10) Uani 0.50 1 d PU -1
C80 C 0.8308(3) 0.6519(5) 0.1377(5) 0.0444(17) Uani 0.50 1 d PU -1
Ag1 Ag 0.50758(18) 0.5000 0.4288(2) 0.0216(14) Uani 0.0601(19) 2 d SP .
N2 N 0.45987(10) 0.5000 0.33727(13) 0.0137(4) Uani 1 2 d S .
N3 N 0.51859(7) 0.36285(12) 0.41616(9) 0.0127(3) Uani 1 1 d . .
N4 N 0.57676(10) 0.5000 0.49550(13) 0.0128(4) Uani 1 2 d S .
C81 C 0.40399(9) 0.45457(18) 0.24553(12) 0.0205(4) Uani 1 1 d . .
C82 C 0.43891(8) 0.42662(15) 0.30400(11) 0.0156(4) Uani 1 1 d . .
C83 C 0.45085(8) 0.33887(15) 0.32135(12) 0.0167(4) Uani 1 1 d . .
H83 H 0.4313 0.2944 0.2957 0.020 Uiso 1 1 calc R .
C84 C 0.48841(8) 0.30900(14) 0.37242(11) 0.0151(3) Uani 1 1 d . .
C85 C 0.50281(9) 0.21671(15) 0.38521(14) 0.0207(4) Uani 1 1 d . .
C86 C 0.54213(9) 0.21689(14) 0.43792(14) 0.0189(4) Uani 1 1 d . .
C87 C 0.55160(8) 0.30912(13) 0.45632(11) 0.0137(3) Uani 1 1 d . .
C88 C 0.58985(8) 0.33870(13) 0.50645(11) 0.0137(3) Uani 1 1 d . .
H88 H 0.6095 0.2941 0.5318 0.016 Uiso 1 1 calc R .
C89 C 0.60235(8) 0.42656(13) 0.52348(10) 0.0124(3) Uani 1 1 d . .
C90 C 0.64583(8) 0.45443(14) 0.57131(10) 0.0133(3) Uani 1 1 d . .
C91 C 0.37718(11) 0.3924(2) 0.19407(15) 0.0306(6) Uani 1 1 d . .
H91A H 0.3488 0.4249 0.1665 0.037 Uiso 1 1 calc R .
H91B H 0.3603 0.3436 0.2182 0.037 Uiso 1 1 calc R .
C92 C 0.41553(14) 0.3524(3) 0.14641(16) 0.0399(8) Uani 1 1 d . .
H92A H 0.3962 0.3112 0.1146 0.060 Uiso 1 1 calc R .
H92B H 0.4438 0.3203 0.1734 0.060 Uiso 1 1 calc R .
H92C H 0.4311 0.4002 0.1207 0.060 Uiso 1 1 calc R .
C93 C 0.47938(11) 0.13943(18) 0.3447(2) 0.0353(7) Uani 1 1 d . .
H93A H 0.4403 0.1462 0.3388 0.042 Uiso 1 1 calc R .
H93B H 0.4874 0.0839 0.3706 0.042 Uiso 1 1 calc R .
C94 C 0.50043(15) 0.1313(3) 0.2744(2) 0.0507(11) Uani 1 1 d . .
H94A H 0.4874 0.0759 0.2526 0.076 Uiso 1 1 calc R .
H94B H 0.5394 0.1307 0.2794 0.076 Uiso 1 1 calc R .
H94C H 0.4880 0.1820 0.2460 0.076 Uiso 1 1 calc R .
C95 C 0.57207(10) 0.13962(16) 0.47047(19) 0.0304(6) Uani 1 1 d . .
H95A H 0.5518 0.0843 0.4596 0.036 Uiso 1 1 calc R .
H95B H 0.5749 0.1473 0.5207 0.036 Uiso 1 1 calc R .
C96 C 0.62794(12) 0.1299(2) 0.4466(2) 0.0400(8) Uani 1 1 d . .
H96A H 0.6466 0.0813 0.4718 0.060 Uiso 1 1 calc R .
H96B H 0.6476 0.1855 0.4552 0.060 Uiso 1 1 calc R .
H96C H 0.6253 0.1166 0.3977 0.060 Uiso 1 1 calc R .
C97 C 0.68490(9) 0.39268(16) 0.60827(11) 0.0185(4) Uani 1 1 d . .
H97A H 0.6659 0.3397 0.6237 0.022 Uiso 1 1 calc R .
H97B H 0.7018 0.4230 0.6492 0.022 Uiso 1 1 calc R .
C98 C 0.72787(11) 0.3629(2) 0.56299(15) 0.0296(6) Uani 1 1 d . .
H98A H 0.7534 0.3243 0.5893 0.044 Uiso 1 1 calc R .
H98B H 0.7464 0.4152 0.5471 0.044 Uiso 1 1 calc R .
H98C H 0.7114 0.3300 0.5236 0.044 Uiso 1 1 calc R .
C99 C 0.47431(19) -0.1355(4) 0.0598(3) 0.0614(13) Uani 1 1 d . .
H99 H 0.4566 -0.1380 0.1004 0.074 Uiso 1 1 calc R .
C100 C 0.52888(18) -0.1329(4) 0.0630(3) 0.0585(12) Uani 1 1 d . .
H100 H 0.5492 -0.1300 0.1059 0.070 Uiso 1 1 calc R .
C101 C 0.55421(18) -0.1344(5) 0.0026(4) 0.075(2) Uani 1 1 d . .
H101 H 0.5919 -0.1347 0.0049 0.091 Uiso 1 1 calc R .
C102 C 0.72712(19) 0.0000 0.2318(2) 0.0371(10) Uani 1 2 d S .
H102 H 0.7643 0.0000 0.2439 0.045 Uiso 1 2 calc SR .
C103 C 0.7077(2) 0.0000 0.1637(2) 0.0426(11) Uani 1 2 d S .
H103 H 0.7317 0.0000 0.1290 0.051 Uiso 1 2 calc SR .
C104 C 0.6537(3) 0.0000 0.1460(2) 0.0463(13) Uani 1 2 d S .
H104 H 0.6405 0.0000 0.0993 0.056 Uiso 1 2 calc SR .
C105 C 0.6187(2) 0.0000 0.1964(3) 0.0397(10) Uani 1 2 d S .
H105 H 0.5814 0.0000 0.1843 0.048 Uiso 1 2 calc SR .
C106 C 0.63798(18) 0.0000 0.2646(2) 0.0316(8) Uani 1 2 d S .
H106 H 0.6140 0.0000 0.2993 0.038 Uiso 1 2 calc SR .
C107 C 0.69212(18) 0.0000 0.2820(2) 0.0321(8) Uani 1 2 d S .
H107 H 0.7053 0.0000 0.3288 0.038 Uiso 1 2 calc SR .

loop_
_atom_site_aniso_label
_atom_site_aniso_U_11
_atom_site_aniso_U_22
_atom_site_aniso_U_33
_atom_site_aniso_U_23
_atom_site_aniso_U_13
_atom_site_aniso_U_12
La1 0.02342(14) 0.04801(18) 0.03489(16) 0.000 0.01635(10) 0.000
Sc1 0.0281(5) 0.0228(5) 0.0312(5) 0.0014(4) 0.0102(4) -0.0055(4)
Sc2 0.0267(5) 0.0217(5) 0.0336(5) -0.0019(4) 0.0061(4) 0.0003(4)
N1 0.0223(14) 0.046(2) 0.0213(14) 0.000 0.0051(11) 0.000
C1 0.028(3) 0.034(3) 0.027(2) 0.009(2) 0.014(2) -0.002(2)
C2 0.031(3) 0.023(3) 0.039(3) 0.007(2) 0.016(2) -0.001(3)
C3 0.024(3) 0.033(3) 0.049(4) 0.010(3) 0.008(2) -0.011(2)
C4 0.0167(19) 0.038(3) 0.038(3) 0.009(2) 0.0122(19) -0.0052(19)
C5 0.024(2) 0.034(3) 0.028(2) 0.0079(19) 0.019(2) 0.0025(19)
C6 0.029(3) 0.036(3) 0.025(3) 0.001(2) 0.018(2) 0.005(3)
C7 0.037(4) 0.041(4) 0.016(2) -0.004(2) 0.012(3) 0.006(3)
C8 0.045(2) 0.028(8) 0.0116(13) -0.005(3) 0.0048(14) -0.009(4)
C9 0.038(4) 0.038(3) 0.016(2) 0.009(2) 0.008(3) 0.003(3)
C10 0.031(3) 0.034(3) 0.025(3) 0.012(2) 0.002(3) 0.003(3)
C11 0.038(3) 0.023(2) 0.029(2) 0.012(2) 0.002(2) 0.005(2)
C12 0.042(3) 0.022(2) 0.036(3) 0.009(2) 0.006(3) -0.007(2)
C13 0.039(3) 0.016(2) 0.043(3) -0.002(2) 0.004(3) -0.006(2)
C14 0.041(3) 0.022(2) 0.039(3) -0.004(2) -0.002(2) -0.013(2)
C15 0.027(5) 0.030(5) 0.037(7) -0.012(5) 0.000(5) -0.013(4)
C16 0.023(2) 0.032(3) 0.043(3) -0.007(3) -0.007(2) -0.009(2)
C17 0.0153(15) 0.031(7) 0.041(2) 0.003(2) -0.0069(15) -0.003(2)
C18 0.0120(15) 0.033(5) 0.041(2) 0.004(2) 0.0048(15) 0.0014(17)
C19 0.015(2) 0.033(3) 0.036(3) 0.000(2) 0.0078(19) 0.006(2)
C20 0.026(2) 0.036(3) 0.030(3) -0.003(2) 0.012(2) 0.011(2)
C21 0.032(3) 0.024(3) 0.033(3) -0.003(2) 0.007(2) 0.003(2)
C22 0.040(3) 0.024(2) 0.030(3) -0.010(2) 0.000(2) 0.005(2)
C23 0.040(3) 0.031(3) 0.020(2) -0.0102(19) 0.001(2) 0.004(2)
C24 0.029(3) 0.036(3) 0.020(2) -0.013(2) -0.003(2) 0.002(3)
C25 0.043(3) 0.039(2) 0.0137(18) -0.0028(17) -0.0065(19) 0.002(2)
C26 0.041(3) 0.040(3) 0.025(2) -0.0003(18) -0.018(2) 0.009(2)
C27 0.039(3) 0.035(3) 0.025(2) 0.010(2) -0.009(2) 0.010(3)
C28 0.033(3) 0.032(3) 0.037(3) 0.006(3) -0.007(3) 0.016(2)
C29 0.042(7) 0.024(4) 0.040(7) 0.004(4) -0.004(5) 0.009(5)
C30 0.038(3) 0.022(2) 0.048(4) 0.000(3) 0.004(3) 0.014(2)
C31 0.042(3) 0.018(2) 0.041(3) -0.004(2) 0.005(3) 0.004(2)
C32 0.054(4) 0.024(2) 0.033(3) -0.011(2) 0.010(3) 0.002(2)
C33 0.045(4) 0.024(3) 0.031(3) -0.013(3) -0.004(3) -0.003(3)
C34 0.040(3) 0.028(3) 0.024(3) -0.007(2) -0.003(3) -0.012(2)
C35 0.036(3) 0.036(3) 0.030(2) -0.008(2) -0.016(2) -0.006(2)
C36 0.038(2) 0.032(9) 0.0264(18) 0.003(4) -0.0164(16) 0.003(4)
C37 0.021(2) 0.040(3) 0.034(3) 0.004(2) -0.0098(19) 0.003(2)
C38 0.022(2) 0.036(3) 0.035(3) 0.006(2) -0.006(2) 0.008(2)
C39 0.019(4) 0.030(5) 0.030(5) -0.001(4) 0.004(4) 0.007(3)
C40 0.033(3) 0.022(2) 0.040(3) 0.000(2) 0.006(2) 0.0059(19)
C41 0.033(3) 0.033(3) 0.049(3) -0.003(2) 0.011(2) 0.017(2)
C42 0.036(2) 0.021(3) 0.047(3) -0.0014(16) 0.028(2) -0.0025(16)
C43 0.056(4) 0.031(3) 0.033(3) -0.012(2) 0.015(3) 0.014(3)
C44 0.057(5) 0.043(4) 0.021(3) -0.016(3) 0.007(3) 0.009(4)
C45 0.050(4) 0.041(3) 0.019(2) -0.013(2) -0.001(3) -0.001(3)
C46 0.059(3) 0.048(6) 0.0132(16) -0.005(2) -0.0004(19) 0.001(3)
C47 0.047(3) 0.046(3) 0.0153(19) 0.000(2) -0.010(2) 0.002(3)
C48 0.040(4) 0.035(3) 0.021(3) 0.008(2) 0.000(3) 0.005(3)
C49 0.035(3) 0.032(3) 0.029(3) 0.015(2) -0.006(2) 0.004(3)
C50 0.039(4) 0.024(3) 0.038(4) 0.012(3) 0.005(3) 0.000(3)
C51 0.034(3) 0.018(2) 0.038(3) 0.007(2) -0.001(2) 0.0024(19)
C52 0.039(3) 0.020(2) 0.037(3) -0.003(2) 0.002(2) -0.004(2)
C53 0.038(3) 0.019(2) 0.035(3) -0.010(2) 0.000(2) -0.004(2)
C54 0.033(5) 0.025(4) 0.034(5) -0.004(4) -0.005(4) -0.006(4)
C55 0.031(3) 0.033(3) 0.027(3) -0.007(3) -0.008(2) -0.009(3)
C56 0.019(2) 0.046(3) 0.048(3) -0.014(3) -0.014(2) -0.005(2)
C57 0.026(2) 0.039(7) 0.040(2) -0.003(2) -0.0166(18) 0.002(2)
C58 0.017(2) 0.052(3) 0.049(3) 0.005(3) -0.009(2) 0.007(2)
C59 0.027(4) 0.041(4) 0.037(4) 0.004(3) -0.002(3) 0.018(3)
C60 0.026(3) 0.032(4) 0.053(4) 0.006(4) 0.008(3) 0.021(3)
C61 0.025(3) 0.048(4) 0.053(4) -0.003(3) 0.018(3) 0.014(3)
C62 0.041(3) 0.049(4) 0.048(3) -0.006(3) 0.023(3) 0.018(3)
C63 0.049(5) 0.056(5) 0.036(4) -0.002(4) 0.028(4) 0.011(5)
C64 0.050(3) 0.047(3) 0.018(2) -0.009(2) 0.018(2) 0.003(3)
C65 0.062(3) 0.040(7) 0.0167(17) 0.005(2) 0.0143(19) 0.005(3)
C66 0.050(4) 0.045(4) 0.023(3) 0.013(3) 0.017(3) 0.004(3)
C67 0.043(3) 0.038(3) 0.022(2) 0.014(2) 0.006(2) 0.005(3)
C68 0.043(3) 0.029(3) 0.034(3) 0.014(2) 0.010(3) -0.007(2)
C69 0.043(3) 0.026(2) 0.047(3) 0.016(2) 0.012(3) -0.011(2)
C70 0.039(3) 0.023(2) 0.042(3) 0.008(2) 0.003(3) -0.013(2)
C71 0.029(3) 0.028(3) 0.049(3) 0.000(2) -0.001(2) -0.015(2)
C72 0.026(3) 0.030(4) 0.058(5) -0.006(4) 0.010(3) -0.018(3)
C73 0.022(3) 0.054(5) 0.053(5) -0.014(4) 0.004(3) -0.013(3)
C74 0.0118(17) 0.039(3) 0.059(4) -0.002(2) 0.000(2) -0.0025(16)
C75 0.0180(16) 0.036(9) 0.058(3) -0.001(4) 0.0149(18) -0.003(3)
C76 0.026(3) 0.056(4) 0.054(4) 0.003(4) 0.023(3) -0.003(3)
C77 0.039(5) 0.060(5) 0.047(6) 0.006(4) 0.033(4) 0.003(4)
C78 0.045(3) 0.049(4) 0.036(3) 0.015(3) 0.028(3) -0.005(3)
C79 0.036(2) 0.021(3) 0.047(3) -0.0014(16) 0.028(2) -0.0025(16)
C80 0.030(3) 0.041(3) 0.065(4) 0.007(3) 0.018(3) -0.019(3)
Ag1 0.021(2) 0.019(2) 0.024(2) 0.000 0.0004(14) 0.000
N2 0.0118(10) 0.0132(10) 0.0163(10) 0.000 0.0015(8) 0.000
N3 0.0107(7) 0.0108(7) 0.0165(7) -0.0019(6) 0.0017(6) -0.0013(5)
N4 0.0135(10) 0.0088(9) 0.0156(10) 0.000 -0.0005(8) 0.000
C81 0.0118(8) 0.0297(12) 0.0190(9) -0.0034(8) -0.0036(7) -0.0007(8)
C82 0.0102(7) 0.0200(9) 0.0164(8) -0.0032(7) 0.0006(6) -0.0013(7)
C83 0.0117(8) 0.0179(9) 0.0205(9) -0.0060(7) 0.0012(7) -0.0024(7)
C84 0.0112(8) 0.0125(8) 0.0218(9) -0.0045(7) 0.0022(7) -0.0014(6)
C85 0.0134(9) 0.0107(8) 0.0379(12) -0.0066(8) 0.0019(8) -0.0015(7)
C86 0.0127(8) 0.0088(8) 0.0354(12) -0.0011(8) 0.0024(8) -0.0003(6)
C87 0.0112(8) 0.0093(7) 0.0211(9) -0.0007(6) 0.0037(7) 0.0000(6)
C88 0.0121(8) 0.0112(7) 0.0182(8) 0.0033(6) 0.0027(6) 0.0012(6)
C89 0.0116(7) 0.0119(7) 0.0140(8) 0.0018(6) 0.0014(6) 0.0009(6)
C90 0.0105(7) 0.0167(9) 0.0125(7) 0.0015(6) 0.0004(6) 0.0009(6)
C91 0.0195(11) 0.0420(15) 0.0284(12) -0.0093(11) -0.0091(9) -0.0042(10)
C92 0.0330(15) 0.060(2) 0.0254(12) -0.0194(14) -0.0060(11) -0.0004(14)
C93 0.0207(11) 0.0161(10) 0.067(2) -0.0148(12) -0.0063(12) -0.0028(9)
C94 0.0341(16) 0.0441(19) 0.072(3) -0.0427(19) -0.0075(16) 0.0068(14)
C95 0.0174(10) 0.0101(9) 0.0627(19) 0.0027(10) -0.0013(11) 0.0011(7)
C96 0.0226(12) 0.0238(12) 0.073(2) -0.0102(14) 0.0017(13) 0.0105(10)
C97 0.0141(8) 0.0241(10) 0.0171(9) 0.0058(7) -0.0001(7) 0.0042(7)
C98 0.0201(10) 0.0395(15) 0.0299(12) 0.0132(11) 0.0071(9) 0.0134(10)
C99 0.039(2) 0.071(3) 0.076(3) -0.021(3) 0.015(2) 0.005(2)
C100 0.039(2) 0.062(3) 0.073(3) 0.014(2) -0.005(2) 0.0078(19)
C101 0.0266(17) 0.104(5) 0.097(4) 0.051(4) 0.009(2) 0.002(2)
C102 0.031(2) 0.057(3) 0.0241(17) 0.000 0.0072(15) 0.000
C103 0.051(3) 0.058(3) 0.0206(17) 0.000 0.0118(18) 0.000
C104 0.056(3) 0.064(3) 0.0185(17) 0.000 -0.0031(18) 0.000
C105 0.034(2) 0.053(3) 0.031(2) 0.000 -0.0052(17) 0.000
C106 0.0294(19) 0.041(2) 0.0252(17) 0.000 0.0053(14) 0.000
C107 0.0313(19) 0.048(2) 0.0167(14) 0.000 0.0021(13) 0.000

loop_
_atom_type_symbol
_atom_type_description
_atom_type_scat_dispersion_real
_atom_type_scat_dispersion_imag
_atom_type_scat_source
C C -0.0020 0.0020 'International Tables Vol C Tables 4.2.6.8 and 6.1.1.4'
H H 0.0000 0.0000 'International Tables Vol C Tables 4.2.6.8 and 6.1.1.4'
N N -0.0031 0.0040 'International Tables Vol C Tables 4.2.6.8 and 6.1.1.4'
Sc Sc 0.3007 0.4981 'International Tables Vol C Tables 4.2.6.8 and 6.1.1.4'
La La -0.0756 3.2043 'International Tables Vol C Tables 4.2.6.8 and 6.1.1.4'
Ag Ag -0.5835 1.4495 'International Tables Vol C Tables 4.2.6.8 and 6.1.1.4'

loop_
_geom_angle_atom_site_label_1
_geom_angle_atom_site_label_2
_geom_angle_atom_site_label_3
_geom_angle
_geom_angle_site_symmetry_1
_geom_angle_site_symmetry_3
N1 La1 C76 154.2(2) . .
N1 La1 C76 154.2(2) . 6_565
C76 La1 C76 46.0(4) . 6_565
N1 La1 C77 154.0(3) . 6_565
C76 La1 C77 50.1(4) . 6_565
C76 La1 C77 32.7(4) 6_565 6_565
N1 La1 C77 154.0(3) . .
C76 La1 C77 32.7(4) . .
C76 La1 C77 50.1(4) 6_565 .
C77 La1 C77 29.7(7) 6_565 .
N1 La1 C63 143.8(3) . 6_565
C76 La1 C63 42.7(4) . 6_565
C76 La1 C63 58.7(4) 6_565 6_565
C77 La1 C63 32.8(3) 6_565 6_565
C77 La1 C63 11.0(3) . 6_565
N1 La1 C63 143.8(3) . .
C76 La1 C63 58.7(4) . .
C76 La1 C63 42.7(4) 6_565 .
C77 La1 C63 11.0(3) 6_565 .
C77 La1 C63 32.8(3) . .
C63 La1 C63 32.0(7) 6_565 .
La2 La1 C75 135.3(5) . 6_565
N1 La1 C75 144.12(19) . 6_565
C76 La1 C75 34.6(6) . 6_565
C76 La1 C75 30.7(5) 6_565 6_565
C77 La1 C75 57.8(4) 6_565 6_565
C77 La1 C75 59.4(4) . 6_565
C63 La1 C75 70.3(4) 6_565 6_565
C63 La1 C75 68.8(4) . 6_565
La2 La1 C75 135.3(5) . .
N1 La1 C75 144.12(19) . .
C76 La1 C75 30.7(5) . .
C76 La1 C75 34.6(6) 6_565 .
C77 La1 C75 59.4(4) 6_565 .
C77 La1 C75 57.8(4) . .
C63 La1 C75 68.8(4) 6_565 .
C63 La1 C75 70.3(4) . .
C75 La1 C75 5.3(14) 6_565 .
La2 La1 C61 121.8(4) . 6_565
N1 La1 C61 139.3(2) . 6_565
C76 La1 C61 16.3(2) . 6_565
C76 La1 C61 55.8(3) 6_565 6_565
C77 La1 C61 66.0(4) 6_565 6_565
C77 La1 C61 48.0(4) . 6_565
C63 La1 C61 57.3(4) 6_565 6_565
C63 La1 C61 74.9(4) . 6_565
C75 La1 C61 34.1(7) 6_565 6_565
C75 La1 C61 28.9(7) . 6_565
La2 La1 C61 121.8(4) . .
N1 La1 C61 139.3(2) . .
C76 La1 C61 55.8(3) . .
C76 La1 C61 16.3(2) 6_565 .
C77 La1 C61 48.0(4) 6_565 .
C77 La1 C61 66.0(4) . .
C63 La1 C61 74.9(4) 6_565 .
C63 La1 C61 57.3(4) . .
C75 La1 C61 28.9(7) 6_565 .
C75 La1 C61 34.1(7) . .
C61 La1 C61 61.3(4) 6_565 .
La1 La2 N1 76.5(5) . .
La1 La2 C64 126.4(6) . .
N1 La2 C64 145.9(4) . .
La1 La2 C64 126.4(6) . 6_565
N1 La2 C64 145.9(4) . 6_565
C64 La2 C64 44.7(5) . 6_565
La1 La2 C63 92.9(6) . 6_565
N1 La2 C63 159.8(4) . 6_565
C64 La2 C63 53.7(4) . 6_565
C64 La2 C63 35.0(4) 6_565 6_565
La1 La2 C63 92.9(6) . .
N1 La2 C63 159.8(4) . .
C64 La2 C63 35.0(4) . .
C64 La2 C63 53.7(4) 6_565 .
C63 La2 C63 34.6(7) 6_565 .
La1 La2 C65 151.1(7) . 6_565
N1 La2 C65 131.9(4) . 6_565
C64 La2 C65 27.3(3) . 6_565
C64 La2 C65 34.2(3) 6_565 6_565
C63 La2 C65 61.7(4) 6_565 6_565
C63 La2 C65 58.5(4) . 6_565
N1 La2 C65 131.9(4) . .
C64 La2 C65 34.2(3) . .
C64 La2 C65 27.3(3) 6_565 .
C63 La2 C65 58.5(4) 6_565 .
C63 La2 C65 61.7(4) . .
C65 La2 C65 9.2(5) 6_565 .
La1 La2 C77 81.9(6) . .
N1 La2 C77 153.6(5) . .
C64 La2 C77 60.4(5) . .
C64 La2 C77 46.2(4) 6_565 .
C63 La2 C77 11.2(4) 6_565 .
C63 La2 C77 34.3(3) . .
C65 La2 C77 71.9(4) 6_565 .
C65 La2 C77 69.4(4) . .
La1 La2 C77 81.9(6) . 6_565
N1 La2 C77 153.6(5) . 6_565
C64 La2 C77 46.2(4) . 6_565
C64 La2 C77 60.4(5) 6_565 6_565
C63 La2 C77 34.3(3) 6_565 6_565
C63 La2 C77 11.2(4) . 6_565
C65 La2 C77 69.4(4) 6_565 6_565
C65 La2 C77 71.9(4) . 6_565
C77 La2 C77 30.1(7) . 6_565
N1 La2 C78 138.4(2) . 6_565
C64 La2 C78 28.9(3) . 6_565
C64 La2 C78 68.3(4) 6_565 6_565
C63 La2 C78 59.8(4) 6_565 6_565
C63 La2 C78 26.1(4) . 6_565
C65 La2 C78 56.0(3) 6_565 6_565
C65 La2 C78 63.1(3) . 6_565
C77 La2 C78 60.3(4) . 6_565
C77 La2 C78 32.9(4) 6_565 6_565
La1 La2 C78 100.5(5) . .
N1 La2 C78 138.4(2) . .
C64 La2 C78 68.3(4) . .
C64 La2 C78 28.9(3) 6_565 .
C63 La2 C78 26.1(4) 6_565 .
C63 La2 C78 59.8(4) . .
C65 La2 C78 63.1(3) 6_565 .
C65 La2 C78 56.0(3) . .
C77 La2 C78 32.9(4) . .
C77 La2 C78 60.3(4) 6_565 .
C78 La2 C78 83.2(4) 6_565 .
N1 Sc1 C20 145.6(2) . 6_565
N1 Sc1 C2 155.8(3) . .
C20 Sc1 C2 23.7(3) 6_565 .
N1 Sc1 C3 151.2(3) . .
C20 Sc1 C3 26.2(3) 6_565 .
C2 Sc1 C3 38.8(3) . .
N1 Sc1 C19 133.2(2) . 6_565
C20 Sc1 C19 36.9(2) 6_565 6_565
C2 Sc1 C19 55.3(3) . 6_565
C3 Sc1 C19 18.2(2) . 6_565
N1 Sc1 C21 162.6(2) . 6_565
C20 Sc1 C21 36.8(3) 6_565 6_565
C2 Sc1 C21 15.4(2) . 6_565
C3 Sc1 C21 42.9(3) . 6_565
C19 Sc1 C21 61.0(3) 6_565 6_565
N1 Sc1 C12 140.3(2) . .
C20 Sc1 C12 60.8(3) 6_565 .
C2 Sc1 C12 37.2(3) . .
C3 Sc1 C12 67.8(3) . .
C19 Sc1 C12 86.1(3) 6_565 .
C21 Sc1 C12 25.6(3) 6_565 .
Sc2 Sc1 C39 91.9(7) 6_565 6_565
N1 Sc1 C39 138.0(6) . 6_565
C20 Sc1 C39 58.7(6) 6_565 6_565
C2 Sc1 C39 63.9(6) . 6_565
C3 Sc1 C39 32.9(6) . 6_565
C19 Sc1 C39 34.2(7) 6_565 6_565
C21 Sc1 C39 59.2(6) 6_565 6_565
C12 Sc1 C39 76.3(7) . 6_565
Sc2 Sc1 C15 89.9(7) 6_565 .
N1 Sc1 C15 133.9(6) . .
C20 Sc1 C15 64.3(6) 6_565 .
C2 Sc1 C15 68.7(6) . .
C3 Sc1 C15 38.4(6) . .
C19 Sc1 C15 38.8(7) 6_565 .
C21 Sc1 C15 63.1(7) 6_565 .
C12 Sc1 C15 78.4(7) . .
C39 Sc1 C15 5.6(11) 6_565 .
Sc2 Sc1 C40 61.0(2) 6_565 6_565
N1 Sc1 C40 154.1(2) . 6_565
C20 Sc1 C40 59.7(2) 6_565 6_565
C2 Sc1 C40 48.4(3) . 6_565
C3 Sc1 C40 45.3(3) . 6_565
C19 Sc1 C40 59.1(2) 6_565 6_565
C21 Sc1 C40 35.7(2) 6_565 6_565
C12 Sc1 C40 43.0(2) . 6_565
C39 Sc1 C40 35.3(7) 6_565 6_565
C15 Sc1 C40 36.2(7) . 6_565
Sc2 Sc1 C1 104.2(2) 6_565 .
N1 Sc1 C1 120.9(2) . .
C20 Sc1 C1 33.6(2) 6_565 .
C2 Sc1 C1 35.8(3) . .
C3 Sc1 C1 59.8(3) . .
C19 Sc1 C1 67.8(2) 6_565 .
C21 Sc1 C1 49.9(3) 6_565 .
C12 Sc1 C1 61.7(3) . .
C39 Sc1 C1 92.1(6) 6_565 .
C15 Sc1 C1 97.6(6) . .
C40 Sc1 C1 84.1(2) 6_565 .
C12 Sc2 C13 42.9(3) 6_565 6_565
Sc1 Sc2 N1 59.24(17) 6_565 .
C12 Sc2 N1 154.7(3) 6_565 .
C13 Sc2 N1 155.1(3) 6_565 .
Sc1 Sc2 C21 94.1(3) 6_565 .
C12 Sc2 C21 28.2(3) 6_565 .
C13 Sc2 C21 55.7(3) 6_565 .
N1 Sc2 C21 149.2(3) . .
C12 Sc2 C40 49.5(3) 6_565 .
C13 Sc2 C40 35.7(3) 6_565 .
N1 Sc2 C40 153.9(2) . .
C21 Sc2 C40 39.0(3) . .
C12 Sc2 C14 73.9(3) 6_565 6_565
C13 Sc2 C14 40.1(3) 6_565 6_565
N1 Sc2 C14 131.3(2) . 6_565
C21 Sc2 C14 68.3(3) . 6_565
C40 Sc2 C14 29.3(2) . 6_565
C12 Sc2 C2 40.1(3) 6_565 6_565
C13 Sc2 C2 71.8(3) 6_565 6_565
N1 Sc2 C2 133.1(3) . 6_565
C21 Sc2 C2 16.1(2) . 6_565
C40 Sc2 C2 51.4(3) . 6_565
C14 Sc2 C2 80.0(3) 6_565 6_565
C12 Sc2 C22 19.4(3) 6_565 .
C13 Sc2 C22 60.5(3) 6_565 .
N1 Sc2 C22 135.3(2) . .
C21 Sc2 C22 37.5(3) . .
C40 Sc2 C22 67.9(2) . .
C14 Sc2 C22 93.3(2) 6_565 .
C2 Sc2 C22 42.1(3) 6_565 .
Sc1 Sc2 C51 134.8(2) 6_565 .
C12 Sc2 C51 59.7(3) 6_565 .
C13 Sc2 C51 17.3(3) 6_565 .
N1 Sc2 C51 141.7(2) . .
C21 Sc2 C51 67.8(3) . .
C40 Sc2 C51 36.9(2) . .
C14 Sc2 C51 27.2(2) 6_565 .
C2 Sc2 C51 83.3(3) 6_565 .
C22 Sc2 C51 77.7(3) . .
C12 Sc2 C11 35.9(3) 6_565 6_565
C13 Sc2 C11 65.5(3) 6_565 6_565
N1 Sc2 C11 121.13(19) . 6_565
C21 Sc2 C11 59.6(3) . 6_565
C40 Sc2 C11 84.7(2) . 6_565
C14 Sc2 C11 104.5(2) 6_565 6_565
C2 Sc2 C11 64.2(3) 6_565 6_565
C22 Sc2 C11 22.5(2) . 6_565
C51 Sc2 C11 81.9(2) . 6_565
C12 Sc2 C20 61.6(3) 6_565 .
C13 Sc2 C20 88.3(3) 6_565 .
N1 Sc2 C20 115.7(2) . .
C21 Sc2 C20 35.3(3) . .
C40 Sc2 C20 59.4(2) . .
C14 Sc2 C20 83.5(2) 6_565 .
C2 Sc2 C20 21.6(3) 6_565 .
C22 Sc2 C20 62.2(2) . .
C51 Sc2 C20 95.8(2) . .
C11 Sc2 C20 83.3(2) 6_565 .
Sc1 N1 Sc2 114.35(19) . .
Sc1 N1 La1 131.60(10) . .
Sc2 N1 La1 114.03(10) . .
Sc1 N1 La2 126.55(13) . .
Sc2 N1 La2 112.44(10) . .
C9 C1 C5 119.0(7) . .
C9 C1 C2 124.7(7) . .
C5 C1 C2 108.4(6) . .
C9 C1 Sc1 97.9(4) . .
C5 C1 Sc1 81.5(3) . .
C2 C1 Sc1 61.5(3) . .
C9 C1 Sc2 92.9(4) . 6_565
C5 C1 Sc2 94.8(4) . 6_565
C2 C1 Sc2 54.8(3) . 6_565
C12 C2 C1 116.0(6) . .
C12 C2 C3 120.8(7) . .
C1 C2 C3 107.0(7) . .
C12 C2 Sc1 76.2(4) . .
C1 C2 Sc1 82.7(4) . .
C3 C2 Sc1 71.0(3) . .
C12 C2 Sc2 59.4(3) . 6_565
C1 C2 Sc2 92.7(4) . 6_565
C3 C2 Sc2 80.7(4) . 6_565
C4 C3 C2 106.4(7) . .
C4 C3 C15 117.3(13) . .
C2 C3 C15 120.6(13) . .
C4 C3 Sc1 82.8(3) . .
C2 C3 Sc1 70.3(3) . .
C15 C3 Sc1 77.1(11) . .
C4 C3 Sc2 97.4(4) . 6_565
C2 C3 Sc2 63.2(3) . 6_565
C15 C3 Sc2 72.7(11) . 6_565
C5 C4 C18 118.9(6) . .
C5 C4 C3 110.2(6) . .
C18 C4 C3 123.5(6) . .
C5 C4 Sc1 81.8(3) . .
C18 C4 Sc1 98.3(3) . .
C3 C4 Sc1 62.0(3) . .
C4 C5 C6 123.4(6) . .
C4 C5 C1 108.0(6) . .
C6 C5 C1 122.1(6) . .
C4 C5 Sc1 66.7(3) . .
C6 C5 Sc1 109.4(4) . .
C1 C5 Sc1 66.6(3) . .
C7 C6 C5 117.5(7) . .
C7 C6 C20 118.1(8) . .
C5 C6 C20 118.1(6) . .
C7 C6 Sc1 92.5(4) . 6_565
C5 C6 Sc1 95.4(4) . 6_565
C20 C6 Sc1 57.4(3) . 6_565
C8 C7 C6 123.0(11) . .
C8 C7 C23 106.4(10) . .
C6 C7 C23 120.1(7) . .
C7 C8 C25 113.1(19) . .
C7 C8 C9 120.9(9) . .
C25 C8 C9 116.1(15) . .
C1 C9 C10 117.2(8) . .
C1 C9 C8 117.1(8) . .
C10 C9 C8 118.8(8) . .
C27 C10 C9 121.4(8) . .
C27 C10 C11 109.4(7) . .
C9 C10 C11 119.1(8) . .
C12 C11 C10 123.4(7) . .
C12 C11 C29 122.1(10) . .
C10 C11 C29 107.4(11) . .
C12 C11 Sc2 53.5(3) . 6_565
C10 C11 Sc2 100.1(4) . 6_565
C29 C11 Sc2 94.5(10) . 6_565
C12 C11 Sc1 54.8(3) . .
C10 C11 Sc1 90.9(4) . .
C29 C11 Sc1 102.7(10) . .
C11 C12 C13 114.9(6) . .
C11 C12 C2 118.8(7) . .
C13 C12 C2 117.5(7) . .
C11 C12 Sc2 90.6(4) . 6_565
C13 C12 Sc2 69.2(3) . 6_565
C2 C12 Sc2 80.5(4) . 6_565
C11 C12 Sc1 95.5(4) . .
C13 C12 Sc1 79.0(4) . .
C2 C12 Sc1 66.6(3) . .
C12 C13 C31 122.2(7) . .
C12 C13 C14 121.4(6) . .
C31 C13 C14 106.7(7) . .
C12 C13 Sc2 67.9(3) . 6_565
C31 C13 Sc2 93.5(4) . 6_565
C14 C13 Sc2 79.6(3) . 6_565
C12 C13 Sc1 66.8(3) . .
C31 C13 Sc1 102.3(4) . .
C14 C13 Sc1 73.3(3) . .
C15 C14 C33 119.5(12) . .
C15 C14 C13 124.5(11) . .
C33 C14 C13 107.3(7) . .
C15 C14 Sc2 83.2(11) . 6_565
C33 C14 Sc2 99.4(5) . 6_565
C13 C14 Sc2 60.3(3) . 6_565
C15 C14 Sc1 69.2(11) . .
C33 C14 Sc1 103.0(4) . .
C13 C14 Sc1 72.8(3) . .
C14 C15 C16 119.8(18) . .
C14 C15 C3 114.9(18) . .
C16 C15 C3 115(2) . .
C14 C15 Sc1 77.8(12) . .
C16 C15 Sc1 95.9(13) . .
C3 C15 Sc1 64.5(9) . .
C14 C15 Sc2 62.9(10) . 6_565
C16 C15 Sc2 105.6(14) . 6_565
C3 C15 Sc2 71.4(10) . 6_565
C17 C16 C15 124.7(12) . .
C17 C16 C35 107.9(6) . .
C15 C16 C35 119.9(13) . .
C18 C17 C16 121.0(8) . .
C18 C17 C37 119.9(10) . .
C16 C17 C37 109.0(6) . .
C17 C18 C19 118.4(7) . .
C17 C18 C4 117.3(8) . .
C19 C18 C4 117.2(5) . .
C17 C18 Sc1 99.4(4) . 6_565
C19 C18 Sc1 52.4(3) . 6_565
C4 C18 Sc1 92.3(3) . 6_565
C39 C19 C20 107.1(12) . .
C39 C19 C18 122.2(12) . .
C20 C19 C18 123.9(6) . .
C39 C19 Sc1 76.4(12) . 6_565
C20 C19 Sc1 68.1(3) . 6_565
C18 C19 Sc1 97.6(4) . 6_565
C39 C19 Sc2 67.0(12) . .
C20 C19 Sc2 65.9(3) . .
C18 C19 Sc2 109.0(3) . .
C19 C20 C21 110.4(6) . .
C19 C20 C6 118.2(7) . .
C21 C20 C6 123.4(7) . .
C19 C20 Sc1 74.9(3) . 6_565
C21 C20 Sc1 76.8(4) . 6_565
C6 C20 Sc1 89.0(3) . 6_565
C19 C20 Sc2 82.3(3) . .
C21 C20 Sc2 62.1(3) . .
C6 C20 Sc2 96.7(3) . .
C20 C21 C22 118.1(6) . .
C20 C21 C40 106.5(6) . .
C22 C21 C40 120.7(7) . .
C20 C21 Sc2 82.6(4) . .
C22 C21 Sc2 77.2(4) . .
C40 C21 Sc2 71.7(3) . .
C20 C21 Sc1 66.4(3) . 6_565
C22 C21 Sc1 86.5(4) . 6_565
C40 C21 Sc1 77.2(3) . 6_565
C53 C22 C23 115.3(7) . .
C53 C22 C21 117.3(6) . .
C23 C22 C21 118.0(7) . .
C53 C22 Sc2 79.0(3) . .
C23 C22 Sc2 95.8(4) . .
C21 C22 Sc2 65.3(3) . .
C53 C22 Sc1 91.7(4) . 6_565
C23 C22 Sc1 88.1(3) . 6_565
C21 C22 Sc1 60.3(3) . 6_565
C24 C23 C22 123.2(7) . .
C24 C23 C7 107.2(6) . .
C22 C23 C7 121.5(7) . .
C24 C23 Sc2 103.1(4) . .
C22 C23 Sc2 54.5(3) . .
C7 C23 Sc2 89.0(4) . .
C23 C24 C55 122.6(7) . .
C23 C24 C25 109.6(7) . .
C55 C24 C25 119.3(8) . .
C26 C25 C8 125.8(12) . .
C26 C25 C24 120.8(7) . .
C8 C25 C24 103.6(13) . .
C25 C26 C57 118.6(7) . .
C25 C26 C27 115.7(7) . .
C57 C26 C27 118.8(7) . .
C10 C27 C28 109.2(7) . .
C10 C27 C26 121.9(7) . .
C28 C27 C26 118.9(8) . .
C27 C28 C29 109.1(12) . .
C27 C28 C59 121.8(8) . .
C29 C28 C59 119.9(13) . .
C30 C29 C28 121(2) . .
C30 C29 C11 122.1(14) . .
C28 C29 C11 105.0(17) . .
C29 C30 C31 115.5(11) . .
C29 C30 C41 119.2(13) . .
C31 C30 C41 119.0(8) . .
C32 C31 C30 119.3(8) . .
C32 C31 C13 109.3(7) . .
C30 C31 C13 122.8(7) . .
C32 C31 Sc2 95.9(4) . 6_565
C30 C31 Sc2 93.8(4) . 6_565
C13 C31 Sc2 51.3(3) . 6_565
C31 C32 C43 122.6(7) . .
C31 C32 C33 107.4(7) . .
C43 C32 C33 120.3(8) . .
C14 C33 C34 122.6(9) . .
C14 C33 C32 109.2(8) . .
C34 C33 C32 119.7(9) . .
C14 C33 Sc2 50.8(3) . 6_565
C34 C33 Sc2 106.7(5) . 6_565
C32 C33 Sc2 82.6(5) . 6_565
C35 C34 C45 117.7(7) . .
C35 C34 C33 116.7(9) . .
C45 C34 C33 118.2(8) . .
C34 C35 C16 121.4(7) . .
C34 C35 C36 122.1(7) . .
C16 C35 C36 107.0(7) . .
C47 C36 C37 127(3) . .
C47 C36 C35 117.2(19) . .
C37 C36 C35 106.5(13) . .
C36 C37 C38 118.7(15) . .
C36 C37 C17 109.5(17) . .
C38 C37 C17 121.9(7) . .
C37 C38 C49 116.4(7) . .
C37 C38 C39 117.0(13) . .
C49 C38 C39 118.4(12) . .
C19 C39 C40 111.7(16) . .
C19 C39 C38 120(2) . .
C40 C39 C38 121.4(18) . .
C19 C39 Sc1 69.4(11) . 6_565
C40 C39 Sc1 76.0(11) . 6_565
C38 C39 Sc1 98.1(14) . 6_565
C19 C39 Sc2 82.5(12) . .
C40 C39 Sc2 62.6(10) . .
C38 C39 Sc2 98.6(13) . .
C51 C40 C39 118.0(11) . .
C51 C40 C21 120.4(6) . .
C39 C40 C21 104.2(11) . .
C51 C40 Sc2 77.2(3) . .
C39 C40 Sc2 81.6(11) . .
C21 C40 Sc2 69.2(3) . .
C51 C40 Sc1 90.3(4) . 6_565
C39 C40 Sc1 68.8(11) . 6_565
C21 C40 Sc1 67.1(3) . 6_565
C42 C41 C60 112.0(8) . .
C42 C41 C30 119.9(7) . .
C60 C41 C30 121.0(8) . .
C41 C42 C43 122.2(7) . .
C41 C42 C62 105.9(8) . .
C43 C42 C62 120.7(8) . .
C41 C42 La1 84.4(6) . .
C43 C42 La1 91.3(6) . .
C62 C42 La1 59.2(5) . .
C41 C42 La2 98.0(7) . .
C43 C42 La2 76.7(6) . .
C62 C42 La2 63.3(5) . .
C44 C43 C32 118.7(8) . .
C44 C43 C42 119.0(8) . .
C32 C43 C42 116.2(7) . .
C44 C43 La2 64.1(4) . .
C32 C43 La2 106.7(4) . .
C42 C43 La2 76.8(6) . .
C45 C44 C43 120.7(10) . .
C45 C44 C64 110.5(8) . .
C43 C44 C64 119.4(9) . .
C45 C44 La2 92.4(4) . .
C43 C44 La2 88.8(4) . .
C64 C44 La2 57.7(4) . .
C44 C45 C34 122.2(8) . .
C44 C45 C46 107.5(9) . .
C34 C45 C46 120.8(7) . .
C47 C46 C65 122.3(7) . .
C47 C46 C45 120.0(7) . .
C65 C46 C45 108.3(7) . .
C47 C46 La2 99.9(4) . .
C65 C46 La2 56.0(3) . .
C45 C46 La2 82.3(4) . .
C36 C47 C46 122.1(18) . .
C36 C47 C48 114.7(17) . .
C46 C47 C48 116.0(7) . .
C67 C48 C49 109.1(7) . .
C67 C48 C47 121.6(9) . .
C49 C48 C47 120.5(7) . .
C48 C49 C38 122.8(7) . .
C48 C49 C50 108.7(7) . .
C38 C49 C50 119.0(7) . .
C51 C50 C68 123.7(9) . .
C51 C50 C49 122.5(8) . .
C68 C50 C49 105.8(8) . .
C50 C51 C52 114.4(7) . .
C50 C51 C40 119.6(6) . .
C52 C51 C40 117.2(7) . .
C50 C51 Sc2 96.5(5) . .
C52 C51 Sc2 78.9(4) . .
C40 C51 Sc2 65.9(3) . .
C50 C51 Sc1 94.5(4) . 6_565
C52 C51 Sc1 88.0(4) . 6_565
C40 C51 Sc1 59.1(3) . 6_565
C51 C52 C53 121.7(7) . .
C51 C52 C70 120.9(7) . .
C53 C52 C70 107.5(6) . .
C51 C52 Sc2 67.3(3) . .
C53 C52 Sc2 72.2(3) . .
C70 C52 Sc2 102.8(4) . .
C22 C53 C52 122.4(6) . .
C22 C53 C54 120.5(12) . .
C52 C53 C54 108.0(11) . .
C22 C53 Sc2 67.3(3) . .
C52 C53 Sc2 74.2(3) . .
C54 C53 Sc2 102.1(11) . .
C55 C54 C71 122.7(18) . .
C55 C54 C53 122.9(18) . .
C71 C54 C53 107.8(14) . .
C24 C55 C54 115.5(11) . .
C24 C55 C56 119.5(8) . .
C54 C55 C56 116.4(12) . .
C57 C56 C55 120.8(7) . .
C57 C56 C73 109.0(8) . .
C55 C56 C73 120.1(8) . .
C56 C57 C26 120.9(7) . .
C56 C57 C58 107.5(7) . .
C26 C57 C58 121.4(8) . .
C59 C58 C74 120.6(8) . .
C59 C58 C57 121.6(8) . .
C74 C58 C57 109.4(7) . .
C58 C59 C60 117.7(9) . .
C58 C59 C28 117.3(8) . .
C60 C59 C28 116.2(9) . .
C41 C60 C59 122.2(10) . .
C41 C60 C61 108.3(9) . .
C59 C60 C61 122.8(10) . .
C41 C60 La1 86.6(5) . .
C59 C60 La1 94.9(6) . .
C61 C60 La1 61.3(4) . .
C62 C61 C60 106.0(8) . .
C62 C61 C75 121.8(9) . .
C60 C61 C75 119.1(8) . .
C62 C61 La1 74.2(4) . .
C60 C61 La1 89.5(5) . .
C75 C61 La1 71.7(4) . .
C63 C62 C61 120.2(9) . .
C63 C62 C42 120.6(9) . .
C61 C62 C42 107.7(8) . .
C63 C62 La1 72.4(5) . .
C61 C62 La1 73.6(4) . .
C42 C62 La1 91.2(6) . .
C63 C62 La2 59.9(5) . .
C61 C62 La2 91.7(4) . .
C42 C62 La2 87.4(6) . .
C62 C63 C64 115.8(11) . .
C62 C63 C77 116.9(11) . .
C64 C63 C77 116.6(10) . .
C62 C63 La2 89.2(6) . .
C64 C63 La2 70.9(5) . .
C77 C63 La2 77.2(8) . .
C62 C63 La1 76.0(5) . .
C64 C63 La1 89.7(6) . .
C77 C63 La1 71.7(8) . .
C63 C64 C65 122.7(10) . .
C63 C64 C44 124.3(9) . .
C65 C64 C44 105.2(7) . .
C63 C64 La2 74.1(6) . .
C65 C64 La2 78.8(4) . .
C44 C64 La2 90.6(4) . .
C63 C64 La1 61.3(5) . .
C65 C64 La1 90.5(4) . .
C44 C64 La1 94.5(4) . .
C66 C65 C46 121.7(8) . .
C66 C65 C64 121.1(9) . .
C46 C65 C64 108.5(8) . .
C66 C65 La2 78.6(4) . .
C46 C65 La2 95.9(4) . .
C64 C65 La2 67.0(3) . .
C65 C66 C78 117.0(9) . .
C65 C66 C67 115.9(8) . .
C78 C66 C67 119.3(9) . .
C65 C66 La2 70.3(4) . .
C78 C66 La2 72.0(4) . .
C67 C66 La2 100.7(4) . .
C48 C67 C68 109.6(7) . .
C48 C67 C66 122.4(8) . .
C68 C67 C66 118.5(7) . .
C69 C68 C50 121.9(8) . .
C69 C68 C67 122.1(8) . .
C50 C68 C67 106.8(7) . .
C68 C69 C70 116.9(7) . .
C68 C69 C79 119.9(8) . .
C70 C69 C79 115.3(7) . .
C69 C70 C71 121.6(7) . .
C69 C70 C52 122.1(7) . .
C71 C70 C52 107.3(7) . .
C72 C71 C54 120.6(13) . .
C72 C71 C70 121.6(8) . .
C54 C71 C70 109.3(10) . .
C73 C72 C71 118.8(11) . .
C73 C72 C80 115.4(9) . .
C71 C72 C80 117.2(10) . .
C72 C73 C74 125.3(10) . .
C72 C73 C56 121.4(10) . .
C74 C73 C56 105.3(10) . .
C58 C74 C75 128.7(13) . .
C58 C74 C73 108.7(8) . .
C75 C74 C73 114.6(14) . .
C58 C74 La1 95.1(4) . .
C75 C74 La1 60.2(3) . .
C73 C74 La1 89.4(5) . .
C76 C75 C74 125(2) . .
C76 C75 C61 113.5(11) . .
C74 C75 C61 110.8(15) . .
C76 C75 La1 72.2(4) . .
C74 C75 La1 91.2(3) . .
C61 C75 La1 74.3(5) . .
C75 C76 C77 125.7(14) . .
C75 C76 C80 115.3(12) . .
C77 C76 C80 107.9(9) . .
C75 C76 La1 77.1(5) . .
C77 C76 La1 73.9(6) . .
C80 C76 La1 87.0(4) . .
C75 C76 La2 91.2(6) . .
C77 C76 La2 58.7(5) . .
C80 C76 La2 87.8(4) . .
C76 C77 C78 108.3(11) . .
C76 C77 C63 121.6(11) . .
C78 C77 C63 117.8(10) . .
C76 C77 La2 92.3(7) . .
C78 C77 La2 75.3(5) . .
C63 C77 La2 68.5(8) . .
C76 C77 La1 73.4(6) . .
C78 C77 La1 86.7(5) . .
C63 C77 La1 75.5(9) . .
C79 C78 C66 122.3(8) . .
C79 C78 C77 103.7(9) . .
C66 C78 C77 124.7(10) . .
C79 C78 La2 93.2(6) . .
C66 C78 La2 76.3(4) . .
C77 C78 La2 71.8(6) . .
C79 C78 La1 81.4(6) . .
C66 C78 La1 93.4(4) . .
C77 C78 La1 63.0(5) . .
C80 C79 C78 114.9(8) . .
C80 C79 C69 121.7(8) . .
C78 C79 C69 117.5(8) . .
C80 C79 La1 71.3(6) . .
C78 C79 La1 70.7(5) . .
C69 C79 La1 103.8(6) . .
C80 C79 La2 87.6(6) . .
C78 C79 La2 58.6(5) . .
C69 C79 La2 98.6(6) . .
C79 C80 C72 122.2(8) . .
C79 C80 C76 105.1(8) . .
C72 C80 C76 123.9(9) . .
C79 C80 La1 82.2(6) . .
C72 C80 La1 94.1(5) . .
C76 C80 La1 62.5(4) . .
N2 Ag1 N4 159.0(3) . .
N2 Ag1 N3 88.28(13) . 6_565
N4 Ag1 N3 87.84(13) . 6_565
N2 Ag1 N3 88.28(13) . .
N4 Ag1 N3 87.84(13) . .
N3 Ag1 N3 158.6(3) 6_565 .
N2 Ag1 Ag1 137.0(3) . 5_666
N4 Ag1 Ag1 64.03(18) . 5_666
N3 Ag1 Ag1 98.45(13) 6_565 5_666
N3 Ag1 Ag1 98.44(13) . 5_666
C82 N2 C82 107.7(3) . 6_565
C82 N2 Ag1 125.94(13) . .
C82 N2 Ag1 125.94(13) 6_565 .
C87 N3 C84 107.13(17) . .
C87 N3 Ag1 126.45(18) . .
C84 N3 Ag1 125.79(18) . .
C89 N4 C89 107.3(2) . 6_565
C89 N4 Ag1 126.25(12) . .
C89 N4 Ag1 126.25(12) 6_565 .
C81 C81 C82 106.84(14) 6_565 .
C81 C81 C91 128.66(16) 6_565 .
C82 C81 C91 124.4(2) . .
N2 C82 C83 125.6(2) . .
N2 C82 C81 109.3(2) . .
C83 C82 C81 125.1(2) . .
C82 C83 C84 127.02(19) . .
C82 C83 H83 116.5 . .
C84 C83 H83 116.5 . .
N3 C84 C83 124.84(19) . .
N3 C84 C85 109.85(19) . .
C83 C84 C85 125.27(19) . .
C86 C85 C84 106.47(19) . .
C86 C85 C93 129.0(2) . .
C84 C85 C93 124.5(2) . .
C85 C86 C87 106.50(19) . .
C85 C86 C95 128.8(2) . .
C87 C86 C95 124.7(2) . .
N3 C87 C88 125.01(18) . .
N3 C87 C86 110.05(18) . .
C88 C87 C86 124.91(19) . .
C89 C88 C87 127.04(18) . .
C89 C88 H88 116.5 . .
C87 C88 H88 116.5 . .
N4 C89 C88 125.32(19) . .
N4 C89 C90 109.50(18) . .
C88 C89 C90 125.13(18) . .
C90 C90 C89 106.85(11) 6_565 .
C90 C90 C97 128.31(12) 6_565 .
C89 C90 C97 124.67(19) . .
C81 C91 C92 112.7(2) . .
C81 C91 H91A 109.0 . .
C92 C91 H91A 109.0 . .
C81 C91 H91B 109.0 . .
C92 C91 H91B 109.0 . .
H91A C91 H91B 107.8 . .
C91 C92 H92A 109.5 . .
C91 C92 H92B 109.5 . .
H92A C92 H92B 109.5 . .
C91 C92 H92C 109.5 . .
H92A C92 H92C 109.5 . .
H92B C92 H92C 109.5 . .
C85 C93 C94 113.0(3) . .
C85 C93 H93A 109.0 . .
C94 C93 H93A 109.0 . .
C85 C93 H93B 109.0 . .
C94 C93 H93B 109.0 . .
H93A C93 H93B 107.8 . .
C93 C94 H94A 109.5 . .
C93 C94 H94B 109.5 . .
H94A C94 H94B 109.5 . .
C93 C94 H94C 109.5 . .
H94A C94 H94C 109.5 . .
H94B C94 H94C 109.5 . .
C86 C95 C96 112.8(3) . .
C86 C95 H95A 109.0 . .
C96 C95 H95A 109.0 . .
C86 C95 H95B 109.0 . .
C96 C95 H95B 109.0 . .
H95A C95 H95B 107.8 . .
C95 C96 H96A 109.5 . .
C95 C96 H96B 109.5 . .
H96A C96 H96B 109.5 . .
C95 C96 H96C 109.5 . .
H96A C96 H96C 109.5 . .
H96B C96 H96C 109.5 . .
C90 C97 C98 111.76(19) . .
C90 C97 H97A 109.3 . .
C98 C97 H97A 109.3 . .
C90 C97 H97B 109.3 . .
C98 C97 H97B 109.3 . .
H97A C97 H97B 107.9 . .
C97 C98 H98A 109.5 . .
C97 C98 H98B 109.5 . .
H98A C98 H98B 109.5 . .
C97 C98 H98C 109.5 . .
H98A C98 H98C 109.5 . .
H98B C98 H98C 109.5 . .
C101 C99 C100 119.3(5) 2_655 .
C101 C99 H99 120.4 2_655 .
C100 C99 H99 120.4 . .
C99 C100 C101 119.5(5) . .
C99 C100 H100 120.3 . .
C101 C100 H100 120.3 . .
C99 C101 C100 121.2(4) 2_655 .
C99 C101 H101 119.4 2_655 .
C100 C101 H101 119.4 . .
C107 C102 C103 119.7(5) . .
C107 C102 H102 120.1 . .
C103 C102 H102 120.1 . .
C104 C103 C102 120.2(5) . .
C104 C103 H103 119.9 . .
C102 C103 H103 119.9 . .
C103 C104 C105 120.0(4) . .
C103 C104 H104 120.0 . .
C105 C104 H104 120.0 . .
C104 C105 C106 119.9(5) . .
C104 C105 H105 120.0 . .
C106 C105 H105 120.0 . .
C107 C106 C105 119.9(4) . .
C107 C106 H106 120.1 . .
C105 C106 H106 120.1 . .
C106 C107 C102 120.2(4) . .
C106 C107 H107 119.9 . .
C102 C107 H107 119.9 . .

loop_
_geom_bond_atom_site_label_1
_geom_bond_atom_site_label_2
_geom_bond_distance
_geom_bond_site_symmetry_2
La1 N1 2.163(4) .
La1 C76 2.548(7) .
La1 C76 2.548(7) 6_565
La1 C77 2.555(12) 6_565
La1 C77 2.555(12) .
La1 C63 2.606(12) 6_565
La1 C63 2.606(12) .
La1 C75 2.609(6) 6_565
La1 C75 2.609(6) .
La1 C61 2.646(7) 6_565
La1 C61 2.646(7) .
La2 N1 2.194(8) .
La2 C64 2.370(9) .
La2 C64 2.370(9) 6_565
La2 C63 2.413(14) 6_565
La2 C63 2.413(14) .
La2 C65 2.526(9) 6_565
La2 C65 2.526(9) .
La2 C77 2.529(14) .
La2 C77 2.529(14) 6_565
La2 C78 2.574(8) 6_565
La2 C78 2.574(8) .
Sc1 N1 1.824(3) .
Sc1 C20 2.193(5) 6_565
Sc1 C2 2.210(6) .
Sc1 C3 2.219(6) .
Sc1 C19 2.281(5) 6_565
Sc1 C21 2.329(7) 6_565
Sc1 C12 2.339(6) .
Sc1 C39 2.37(3) 6_565
Sc1 C15 2.40(3) .
Sc1 C40 2.465(6) 6_565
Sc1 C1 2.494(6) .
Sc2 Sc1 0.6523(14) 6_565
Sc2 C12 1.947(6) 6_565
Sc2 C13 1.965(6) 6_565
Sc2 N1 2.0699(19) .
Sc2 C21 2.189(7) .
Sc2 C40 2.223(6) .
Sc2 C14 2.226(6) 6_565
Sc2 C2 2.231(6) 6_565
Sc2 C22 2.350(6) .
Sc2 C51 2.375(6) .
Sc2 C11 2.422(5) 6_565
Sc2 C20 2.458(6) .
N1 Sc1 1.824(3) 6_565
N1 Sc2 2.0698(19) 6_565
C1 C9 1.430(11) .
C1 C5 1.434(10) .
C1 C2 1.469(11) .
C1 Sc2 2.728(6) 6_565
C2 C12 1.458(11) .
C2 C3 1.470(11) .
C2 Sc2 2.231(6) 6_565
C3 C4 1.450(11) .
C3 C15 1.53(2) .
C3 Sc2 2.466(7) 6_565
C4 C5 1.418(10) .
C4 C18 1.440(9) .
C5 C6 1.429(14) .
C6 C7 1.401(13) .
C6 C20 1.441(9) .
C6 Sc1 2.602(6) 6_565
C7 C8 1.36(2) .
C7 C23 1.468(12) .
C8 C25 1.426(12) .
C8 C9 1.48(3) .
C9 C10 1.432(12) .
C10 C27 1.400(13) .
C10 C11 1.450(11) .
C11 C12 1.421(10) .
C11 C29 1.49(3) .
C11 Sc2 2.422(5) 6_565
C12 C13 1.432(11) .
C12 Sc2 1.947(6) 6_565
C13 C31 1.454(11) .
C13 C14 1.457(10) .
C13 Sc2 1.965(6) 6_565
C14 C15 1.40(3) .
C14 C33 1.431(13) .
C14 Sc2 2.226(6) 6_565
C15 C16 1.42(3) .
C15 Sc2 2.48(3) 6_565
C16 C17 1.418(15) .
C16 C35 1.445(11) .
C17 C18 1.414(9) .
C17 C37 1.433(12) .
C18 C19 1.440(11) .
C18 Sc1 2.853(5) 6_565
C19 C39 1.37(3) .
C19 C20 1.419(9) .
C19 Sc1 2.281(5) 6_565
C20 C21 1.432(11) .
C20 Sc1 2.193(5) 6_565
C21 C22 1.467(10) .
C21 C40 1.474(10) .
C21 Sc1 2.329(7) 6_565
C22 C53 1.416(10) .
C22 C23 1.431(10) .
C22 Sc1 2.675(6) 6_565
C23 C24 1.400(12) .
C24 C55 1.403(12) .
C24 C25 1.457(10) .
C25 C26 1.410(10) .
C26 C57 1.423(11) .
C26 C27 1.448(10) .
C27 C28 1.424(12) .
C28 C29 1.47(3) .
C28 C59 1.486(15) .
C29 C30 1.40(3) .
C30 C31 1.422(11) .
C30 C41 1.438(11) .
C31 C32 1.415(12) .
C31 Sc2 2.514(6) 6_565
C32 C43 1.422(11) .
C32 C33 1.440(13) .
C33 C34 1.433(13) .
C33 Sc2 2.836(9) 6_565
C34 C35 1.410(11) .
C34 C45 1.415(13) .
C35 C36 1.50(4) .
C36 C47 1.379(18) .
C36 C37 1.41(2) .
C37 C38 1.412(10) .
C38 C49 1.441(11) .
C38 C39 1.48(2) .
C39 C40 1.47(3) .
C39 Sc1 2.37(3) 6_565
C40 C51 1.463(10) .
C40 Sc1 2.465(6) 6_565
C41 C42 1.393(12) .
C41 C60 1.432(15) .
C42 C43 1.427(13) .
C42 C62 1.526(11) .
C43 C44 1.422(12) .
C44 C45 1.389(13) .
C44 C64 1.472(15) .
C45 C46 1.449(11) .
C46 C47 1.403(11) .
C46 C65 1.438(11) .
C47 C48 1.441(11) .
C48 C67 1.379(12) .
C48 C49 1.403(13) .
C49 C50 1.476(12) .
C50 C51 1.414(13) .
C50 C68 1.442(13) .
C51 C52 1.433(10) .
C51 Sc1 2.872(6) 6_565
C52 C53 1.454(10) .
C52 C70 1.470(11) .
C53 C54 1.45(2) .
C54 C55 1.41(3) .
C54 C71 1.44(2) .
C55 C56 1.430(11) .
C56 C57 1.404(13) .
C56 C73 1.484(14) .
C57 C58 1.439(11) .
C58 C59 1.384(14) .
C58 C74 1.407(11) .
C59 C60 1.445(16) .
C60 C61 1.474(15) .
C61 C62 1.471(13) .
C61 C75 1.54(3) .
C62 C63 1.432(16) .
C63 C64 1.440(16) .
C63 C77 1.459(13) .
C64 C65 1.447(12) .
C65 C66 1.385(14) .
C66 C78 1.424(13) .
C66 C67 1.460(13) .
C67 C68 1.460(12) .
C68 C69 1.373(11) .
C69 C70 1.403(12) .
C69 C79 1.513(11) .
C70 C71 1.440(11) .
C71 C72 1.411(14) .
C72 C73 1.375(19) .
C72 C80 1.440(16) .
C73 C74 1.446(14) .
C74 C75 1.441(12) .
C75 C76 1.37(2) .
C76 C77 1.436(18) .
C76 C80 1.461(13) .
C77 C78 1.448(15) .
C78 C79 1.422(12) .
C79 C80 1.353(14) .
Ag1 N2 2.078(5) .
Ag1 N4 2.092(5) .
Ag1 N3 2.097(2) 6_565
Ag1 N3 2.097(2) .
Ag1 Ag1 2.858(9) 5_666
N2 C82 1.366(3) .
N2 C82 1.366(3) 6_565
N3 C87 1.363(3) .
N3 C84 1.365(3) .
N4 C89 1.370(2) .
N4 C89 1.370(2) 6_565
C81 C81 1.365(5) 6_565
C81 C82 1.450(3) .
C81 C91 1.496(4) .
C82 C83 1.389(3) .
C83 C84 1.395(3) .
C83 H83 0.9500 .
C84 C85 1.450(3) .
C85 C86 1.372(3) .
C85 C93 1.501(3) .
C86 C87 1.447(3) .
C86 C95 1.499(3) .
C87 C88 1.392(3) .
C88 C89 1.392(3) .
C88 H88 0.9500 .
C89 C90 1.445(3) .
C90 C90 1.370(4) 6_565
C90 C97 1.497(3) .
C91 C92 1.528(5) .
C91 H91A 0.9900 .
C91 H91B 0.9900 .
C92 H92A 0.9800 .
C92 H92B 0.9800 .
C92 H92C 0.9800 .
C93 C94 1.529(6) .
C93 H93A 0.9900 .
C93 H93B 0.9900 .
C94 H94A 0.9800 .
C94 H94B 0.9800 .
C94 H94C 0.9800 .
C95 C96 1.533(4) .
C95 H95A 0.9900 .
C95 H95B 0.9900 .
C96 H96A 0.9800 .
C96 H96B 0.9800 .
C96 H96C 0.9800 .
C97 C98 1.530(4) .
C97 H97A 0.9900 .
C97 H97B 0.9900 .
C98 H98A 0.9800 .
C98 H98B 0.9800 .
C98 H98C 0.9800 .
C99 C101 1.368(9) 2_655
C99 C100 1.376(6) .
C99 H99 0.9500 .
C100 C101 1.397(9) .
C100 H100 0.9500 .
C101 C99 1.368(9) 2_655
C101 H101 0.9500 .
C102 C107 1.382(6) .
C102 C103 1.386(6) .
C102 H102 0.9500 .
C103 C104 1.380(9) .
C103 H103 0.9500 .
C104 C105 1.384(8) .
C104 H104 0.9500 .
C105 C106 1.387(6) .
C105 H105 0.9500 .
C106 C107 1.381(6) .
C106 H106 0.9500 .
C107 H107 0.9500 .
